data_8000385
loop_
_publ_author_name
'Andrzejewski, Micha\/l'
'Katrusiak, Andrzej'

_publ_section_title
;
 Piezochromic Porous Metal-Organic Framework.
;
_journal_issue 1
_journal_name_full 'The journal of physical chemistry letters'
_journal_page_first 279
_journal_page_last 284
_journal_paper_doi 10.1021/acs.jpclett.6b02458
_journal_volume 8
_journal_year 2017
_chemical_formula_moiety 'C14 H18 Co N2 O5'
_chemical_formula_sum 'C14 H18 Co N2 O5'
_chemical_formula_weight 353.23
_chemical_name_common AMU1
_chemical_name_systematic
;
Co(1,4-benzenedicarboxylate)(1,4-diazabicyclo[2.2.2]octane)H2O
;
_space_group_crystal_system triclinic
_space_group_IT_number 1
_space_group_name_Hall 'P 1'
_space_group_name_H-M_alt 'P 1'
_atom_sites_solution_hydrogens mixed
_atom_sites_solution_primary direct
_audit_creation_date 2016-07-12
_audit_creation_method
;
Olex2 1.2
(compiled 2016.02.19 svn.r3266 for OlexSys, GUI svn.r5155)
;
_cell_angle_alpha 87.770(13)
_cell_angle_beta 99.60(2)
_cell_angle_gamma 94.788(11)
_cell_formula_units_Z 1
_cell_length_a 5.6089(11)
_cell_length_b 6.9221(6)
_cell_length_c 10.434(3)
_cell_measurement_reflns_used 766
_cell_measurement_temperature 296(2)
_cell_measurement_theta_max 60.506
_cell_measurement_theta_min 5.908
_cell_volume 397.91(14)
_computing_molecular_graphics 'Olex2 (Dolomanov et al., 2009)'
_computing_publication_material 'Olex2 (Dolomanov et al., 2009)'
_computing_structure_refinement 'ShelXL (Sheldrick, 2015)'
_computing_structure_solution 'ShelXS (Sheldrick, 2008)'
_diffrn_ambient_temperature 296(2)
_diffrn_measured_fraction_theta_full 0.231
_diffrn_measured_fraction_theta_max 0.165
_diffrn_measurement_device_type 'multiwire proportional'
_diffrn_measurement_method 'phi and omega scans'
_diffrn_radiation_monochromator graphite
_diffrn_radiation_type MoK\a
_diffrn_radiation_wavelength 0.71073
_diffrn_reflns_av_R_equivalents 0.0322
_diffrn_reflns_av_unetI/netI 0.0377
_diffrn_reflns_Laue_measured_fraction_full 0.231
_diffrn_reflns_Laue_measured_fraction_max 0.165
_diffrn_reflns_limit_h_max 7
_diffrn_reflns_limit_h_min -7
_diffrn_reflns_limit_k_max 8
_diffrn_reflns_limit_k_min -8
_diffrn_reflns_limit_l_max 7
_diffrn_reflns_limit_l_min -8
_diffrn_reflns_number 2320
_diffrn_reflns_point_group_measured_fraction_full 0.231
_diffrn_reflns_point_group_measured_fraction_max 0.165
_diffrn_reflns_theta_full 26.000
_diffrn_reflns_theta_max 30.253
_diffrn_reflns_theta_min 2.954
_exptl_absorpt_coefficient_mu 1.102
_exptl_absorpt_correction_T_max 0.909
_exptl_absorpt_correction_T_min 0.892
_exptl_absorpt_correction_type multi-scan
_exptl_absorpt_process_details
;
Data were collected and reduced by program CrysAlisPro, 
and SCALE3 ABSPACK was used for absorption correction
;
_exptl_crystal_colour yellow
_exptl_crystal_density_diffrn 1.474
_exptl_crystal_description plate
_exptl_crystal_F_000 183
_exptl_crystal_size_max 0.3
_exptl_crystal_size_mid 0.1
_exptl_crystal_size_min 0.1
_refine_diff_density_max 2.121
_refine_diff_density_min -1.249
_refine_diff_density_rms 0.305
_refine_ls_abs_structure_details
;
 Refined as a perfect inversion twin.
;
_refine_ls_abs_structure_Flack 0.5
_refine_ls_extinction_method none
_refine_ls_goodness_of_fit_ref 2.180
_refine_ls_hydrogen_treatment constr
_refine_ls_matrix_type full
_refine_ls_number_parameters 74
_refine_ls_number_reflns 766
_refine_ls_number_restraints 28
_refine_ls_restrained_S_all 3.557
_refine_ls_R_factor_all 0.1897
_refine_ls_R_factor_gt 0.1866
_refine_ls_shift/su_max 0.000
_refine_ls_shift/su_mean 0.000
_refine_ls_structure_factor_coef Fsqd
_refine_ls_weighting_details 'w=1/[\s^2^(Fo^2^)+(0.2000P)^2^] where P=(Fo^2^+2Fc^2^)/3'
_refine_ls_weighting_scheme calc
_refine_ls_wR_factor_gt 0.4297
_refine_ls_wR_factor_ref 0.4330
_reflns_Friedel_coverage 1.000
_reflns_Friedel_fraction_full 0.231
_reflns_Friedel_fraction_max 0.165
_reflns_number_gt 737
_reflns_number_total 766
_reflns_threshold_expression 'I > 2\s(I)'
_cod_data_source_file jz6b02458_si_004.cif
_cod_data_source_block 315GPa_P1
_cod_original_cell_volume 397.90(15)
_cod_database_code 8000385
_shelx_space_group_comment
;
The symmetry employed for this shelxl refinement is uniquely defined
by the following loop, which should always be used as a source of
symmetry information in preference to the above space-group names.
They are only intended as comments.
;
_olex2_refinement_description
;
1. Fixed Uiso
 At 1.2 times of:
  All C(H) groups, All C(H,H) groups
 At 1.5 times of:
  All O(H,H) groups
2. Restrained distances
 O3-C8
 1.23 with sigma of 0.002
 C8-O4
 1.23 with sigma of 0.002
 O2-C7
 1.23 with sigma of 0.002
 C7-O1
 1.23 with sigma of 0.002
 C7-C1
 1.48 with sigma of 0.002
 C4-C8
 1.48 with sigma of 0.002
 C4-C5
 1.36 with sigma of 0.002
 C5-C6
 1.36 with sigma of 0.002
 C6-C1
 1.36 with sigma of 0.002
 C1-C2
 1.36 with sigma of 0.002
 C2-C3
 1.36 with sigma of 0.002
 C3-C4
 1.36 with sigma of 0.002
 C9-N1
 1.46 with sigma of 0.002
 N1-C11
 1.46 with sigma of 0.002
 N1-C13
 1.46 with sigma of 0.002
 C10-N2
 1.46 with sigma of 0.002
 N2-C12
 1.46 with sigma of 0.002
 N2-C14
 1.46 with sigma of 0.002
 C10-C9
 1.52 with sigma of 0.002
 C12-C11
 1.52 with sigma of 0.002
 C14-C13
 1.52 with sigma of 0.002
 O4-O3
 2.16 with sigma of 0.002
 O1-O2
 2.16 with sigma of 0.002
 O3-C4 \\sim C4-O4
 with sigma of 0.02
 O2-C1 \\sim C1-O1
 with sigma of 0.02
3. Uiso/Uaniso restraints and constraints
Uiso(O1) = Uiso(O2) = Uiso(O4) = Uiso(O3)
Uiso(N1) = Uiso(N2)
4.a Rotating group:
 O1W(H1WA,H1WB)
4.b Secondary CH2 refined with riding coordinates:
 C11(H11A,H11B), C9(H9A,H9B), C12(H12A,H12B), C14(H14A,H14B), C10(H10A,H10B),
 C13(H13A,H13B)
4.c Aromatic/amide H refined with riding coordinates:
 C6(H6), C2(H2), C3(H3), C5(H5)
4.d Fitted hexagon refined as free rotating group:
 C6(C1,C2,C3,C4,C5)
;
_olex2_submission_special_instructions 'No special instructions were received'

loop_
_space_group_symop_operation_xyz
'x, y, z'

loop_
_atom_site_label
_atom_site_type_symbol
_atom_site_fract_x
_atom_site_fract_y
_atom_site_fract_z
_atom_site_U_iso_or_equiv
_atom_site_adp_type
_atom_site_occupancy
_atom_site_site_symmetry_order
_atom_site_calc_flag
_atom_site_refinement_flags_posn
Co1 Co -0.002(5) 0.001(2) -0.002(5) 0.0153(19) Uiso 1 1 d .
N1 N -0.017(6) 0.315(4) -0.006(4) 0.007(4) Uiso 1 1 d D
N2 N 0.011(6) 0.674(5) 0.014(4) 0.007(4) Uiso 1 1 d D
O4 O -0.190(7) -0.014(6) 0.820(3) 0.040(6) Uiso 1 1 d D
C11 C -0.231(7) 0.412(4) 0.010(8) 0.013(9) Uiso 1 1 d D
H11A H -0.2551 0.3873 0.0990 0.016 Uiso 1 1 calc R
H11B H -0.3683 0.3459 -0.0447 0.016 Uiso 1 1 calc R
C8 C -0.340(5) 0.050(5) 0.732(3) 0.013(10) Uiso 1 1 d D
C9 C 0.059(10) 0.379(4) -0.129(5) 0.014(9) Uiso 1 1 d D
H9A H -0.0711 0.3664 -0.2031 0.017 Uiso 1 1 calc R
H9B H 0.1994 0.3174 -0.1461 0.017 Uiso 1 1 calc R
C12 C -0.251(6) 0.628(4) -0.017(8) 0.017(10) Uiso 1 1 d D
H12A H -0.3163 0.6585 -0.1072 0.020 Uiso 1 1 calc R
H12B H -0.3400 0.6869 0.0408 0.020 Uiso 1 1 calc R
O3 O -0.526(6) 0.119(5) 0.753(4) 0.040(6) Uiso 1 1 d D
C7 C -0.094(5) 0.011(7) 0.223(3) 0.032(14) Uiso 1 1 d D
C14 C 0.181(9) 0.598(4) 0.121(5) 0.018(11) Uiso 1 1 d D
H14A H 0.1347 0.6235 0.2040 0.021 Uiso 1 1 calc R
H14B H 0.3442 0.6567 0.1198 0.021 Uiso 1 1 calc R
C10 C 0.119(10) 0.587(5) -0.086(7) 0.015(10) Uiso 1 1 d D
H10A H 0.2933 0.6011 -0.0571 0.018 Uiso 1 1 calc R
H10B H 0.0865 0.6687 -0.1633 0.018 Uiso 1 1 calc R
C13 C 0.171(7) 0.381(4) 0.101(5) 0.021(10) Uiso 1 1 d D
H13A H 0.3268 0.3477 0.0837 0.025 Uiso 1 1 calc R
H13B H 0.1402 0.3125 0.1801 0.025 Uiso 1 1 calc R
C6 C 0.003(5) -0.030(4) 0.464(3) 0.021(12) Uiso 1 1 d D
H6 H 0.1504 -0.0754 0.4558 0.025 Uiso 1 1 calc R
C1 C -0.156(6) 0.024(4) 0.354(3) 0.029(12) Uiso 1 1 d DG
C2 C -0.377(6) 0.092(5) 0.367(3) 0.035(14) Uiso 1 1 d DG
H2 H -0.4833 0.1285 0.2932 0.042 Uiso 1 1 calc R
C3 C -0.439(5) 0.107(4) 0.489(4) 0.021(11) Uiso 1 1 d DG
H3 H -0.5870 0.1522 0.4978 0.025 Uiso 1 1 calc R
C4 C -0.280(6) 0.053(4) 0.599(3) 0.027(12) Uiso 1 1 d DG
C5 C -0.059(6) -0.016(5) 0.587(3) 0.023(11) Uiso 1 1 d DG
H5 H 0.0468 -0.0517 0.6605 0.028 Uiso 1 1 calc R
O1 O 0.118(5) -0.008(5) 0.211(4) 0.040(6) Uiso 1 1 d D
O2 O -0.253(7) 0.039(7) 0.129(3) 0.040(6) Uiso 1 1 d D
O1W O 0.343(15) -0.032(7) -0.045(14) 0.018(8) Uiso 1 1 d .
H1WA H 0.4025 -0.1612 -0.0381 0.027 Uiso 1 1 d GR
H1WB H 0.4730 0.0417 0.0082 0.027 Uiso 1 1 d GR

loop_
_atom_type_symbol
_atom_type_description
_atom_type_scat_dispersion_real
_atom_type_scat_dispersion_imag
_atom_type_scat_source
C C 0.0033 0.0016 'International Tables Vol C Tables 4.2.6.8 and 6.1.1.4'
H H 0.0000 0.0000 'International Tables Vol C Tables 4.2.6.8 and 6.1.1.4'
Co Co 0.3494 0.9721 'International Tables Vol C Tables 4.2.6.8 and 6.1.1.4'
N N 0.0061 0.0033 'International Tables Vol C Tables 4.2.6.8 and 6.1.1.4'
O O 0.0106 0.0060 'International Tables Vol C Tables 4.2.6.8 and 6.1.1.4'

loop_
_geom_angle_atom_site_label_1
_geom_angle_atom_site_label_2
_geom_angle_atom_site_label_3
_geom_angle
_geom_angle_site_symmetry_1
_geom_angle_site_symmetry_3
N1 Co1 N2 177(3) . 1_545
N1 Co1 O1 92.0(18) . .
O4 Co1 N1 91(3) 1_554 .
O4 Co1 N2 92.0(18) 1_554 1_545
O4 Co1 O1 165.1(13) 1_554 .
O4 Co1 O2 107(2) 1_554 .
O4 Co1 O1W 99(4) 1_554 .
O1 Co1 N2 85(2) . 1_545
O2 Co1 N1 77.4(16) . .
O2 Co1 N2 99.9(17) . 1_545
O2 Co1 O1 59.1(11) . .
O1W Co1 N1 102.9(14) . .
O1W Co1 N2 78.7(15) . 1_545
O1W Co1 O1 94(4) . .
O1W Co1 O2 153(4) . .
C11 N1 Co1 124(2) . .
C9 N1 Co1 104(2) . .
C9 N1 C11 109(4) . .
C9 N1 C13 109(4) . .
C13 N1 Co1 104(3) . .
C13 N1 C11 105(4) . .
C12 N2 Co1 96(2) . 1_565
C12 N2 C14 128(4) . .
C12 N2 C10 107(3) . .
C14 N2 Co1 117(2) . 1_565
C14 N2 C10 94(5) . .
C10 N2 Co1 116(3) . 1_565
C8 O4 Co1 151(3) . 1_556
N1 C11 H11A 106.7 . .
N1 C11 H11B 106.7 . .
N1 C11 C12 123(3) . .
H11A C11 H11B 106.6 . .
C12 C11 H11A 106.7 . .
C12 C11 H11B 106.7 . .
O4 C8 C4 116.6(12) . .
O3 C8 O4 122.8(5) . .
O3 C8 C4 120.5(12) . .
N1 C9 H9A 113.1 . .
N1 C9 H9B 113.1 . .
N1 C9 C10 93(3) . .
H9A C9 H9B 110.5 . .
C10 C9 H9A 113.1 . .
C10 C9 H9B 113.1 . .
N2 C12 C11 94(3) . .
N2 C12 H12A 113.0 . .
N2 C12 H12B 113.0 . .
C11 C12 H12A 113.0 . .
C11 C12 H12B 113.0 . .
H12A C12 H12B 110.4 . .
O1 C7 C1 119.0(13) . .
O2 C7 C1 117.8(14) . .
O2 C7 O1 122.8(5) . .
N2 C14 H14A 110.6 . .
N2 C14 H14B 110.6 . .
N2 C14 C13 106(4) . .
H14A C14 H14B 108.7 . .
C13 C14 H14A 110.6 . .
C13 C14 H14B 110.6 . .
N2 C10 C9 124(3) . .
N2 C10 H10A 106.3 . .
N2 C10 H10B 106.3 . .
C9 C10 H10A 106.3 . .
C9 C10 H10B 106.3 . .
H10A C10 H10B 106.4 . .
N1 C13 C14 113(4) . .
N1 C13 H13A 108.9 . .
N1 C13 H13B 108.9 . .
C14 C13 H13A 108.9 . .
C14 C13 H13B 108.9 . .
H13A C13 H13B 107.8 . .
C1 C6 H6 120.0 . .
C1 C6 C5 120.0 . .
C5 C6 H6 120.0 . .
C6 C1 C7 121(2) . .
C6 C1 C2 120.0 . .
C2 C1 C7 119(2) . .
C1 C2 H2 120.0 . .
C1 C2 C3 120.0 . .
C3 C2 H2 120.0 . .
C2 C3 H3 120.0 . .
C4 C3 C2 120.0 . .
C4 C3 H3 120.0 . .
C3 C4 C8 123(2) . .
C3 C4 C5 120.0 . .
C5 C4 C8 117(2) . .
C6 C5 H5 120.0 . .
C4 C5 C6 120.0 . .
C4 C5 H5 120.0 . .
C7 O1 Co1 87.5(17) . .
C7 O2 Co1 90(2) . .
Co1 O1W H1WA 118.9 . .
Co1 O1W H1WB 115.1 . .
H1WA O1W H1WB 101.5 . .

loop_
_geom_bond_atom_site_label_1
_geom_bond_atom_site_label_2
_geom_bond_distance
_geom_bond_site_symmetry_2
Co1 N1 2.18(3) .
Co1 N2 2.26(4) 1_545
Co1 O4 1.97(6) 1_554
Co1 O1 2.22(7) .
Co1 O2 2.16(4) .
Co1 O1W 2.08(4) .
N1 C11 1.460(3) .
N1 C9 1.460(3) .
N1 C13 1.460(3) .
N2 Co1 2.26(4) 1_565
N2 C12 1.460(3) .
N2 C14 1.460(3) .
N2 C10 1.460(3) .
O4 Co1 1.97(6) 1_556
O4 C8 1.230(3) .
C11 H11A 0.9700 .
C11 H11B 0.9700 .
C11 C12 1.520(3) .
C8 O3 1.230(3) .
C8 C4 1.481(3) .
C9 H9A 0.9700 .
C9 H9B 0.9700 .
C9 C10 1.520(3) .
C12 H12A 0.9700 .
C12 H12B 0.9700 .
C7 C1 1.480(3) .
C7 O1 1.230(3) .
C7 O2 1.230(3) .
C14 H14A 0.9700 .
C14 H14B 0.9700 .
C14 C13 1.520(3) .
C10 H10A 0.9700 .
C10 H10B 0.9700 .
C13 H13A 0.9700 .
C13 H13B 0.9700 .
C6 H6 0.9300 .
C6 C1 1.3900 .
C6 C5 1.3900 .
C1 C2 1.3900 .
C2 H2 0.9300 .
C2 C3 1.3900 .
C3 H3 0.9300 .
C3 C4 1.3900 .
C4 C5 1.3900 .
C5 H5 0.9300 .
O1W H1WA 0.9799 .
O1W H1WB 0.9610 .

loop_
_geom_torsion_atom_site_label_1
_geom_torsion_atom_site_label_2
_geom_torsion_atom_site_label_3
_geom_torsion_atom_site_label_4
_geom_torsion
_geom_torsion_site_symmetry_1
Co1 N1 C11 C12 -169(5) .
Co1 N1 C9 C10 -161(4) .
Co1 N1 C13 C14 -177(3) .
Co1 N2 C12 C11 -174(4) 1_565
Co1 N2 C14 C13 -174(2) 1_565
Co1 N2 C10 C9 -154(6) 1_565
Co1 O4 C8 O3 -39(10) 1_556
Co1 O4 C8 C4 137(5) 1_556
N1 C11 C12 N2 -28(7) .
N1 C9 C10 N2 -25(7) .
N2 C14 C13 N1 -6(4) .
O4 C8 C4 C3 175(3) .
O4 C8 C4 C5 -1(5) .
C11 N1 C9 C10 64(5) .
C11 N1 C13 C14 -45(5) .
C8 C4 C5 C6 176(3) .
C9 N1 C11 C12 -45(7) .
C9 N1 C13 C14 73(4) .
C12 N2 C14 C13 62(5) .
C12 N2 C10 C9 -48(8) .
O3 C8 C4 C3 -9(5) .
O3 C8 C4 C5 176(3) .
C7 C1 C2 C3 -180(3) .
C14 N2 C12 C11 -42(6) .
C14 N2 C10 C9 84(7) .
C10 N2 C12 C11 67(5) .
C10 N2 C14 C13 -53(3) .
C13 N1 C11 C12 72(7) .
C13 N1 C9 C10 -50(4) .
C6 C1 C2 C3 0.0 .
C1 C7 O1 Co1 -178(4) .
C1 C7 O2 Co1 178(4) .
C1 C6 C5 C4 0.0 .
C1 C2 C3 C4 0.0 .
C2 C3 C4 C8 -176(3) .
C2 C3 C4 C5 0.0 .
C3 C4 C5 C6 0.0 .
C5 C6 C1 C7 180(3) .
C5 C6 C1 C2 0.0 .
O1 C7 C1 C6 -15(6) .
O1 C7 C1 C2 164(4) .
O1 C7 O2 Co1 6(7) .
O2 C7 C1 C6 172(5) .
O2 C7 C1 C2 -9(7) .
O2 C7 O1 Co1 -6(6) .
